data_7007735
loop_
_publ_author_name
'Antonioli, Bianca'
'Bray, David J.'
'Clegg, Jack K.'
'Gloe, Kerstin'
'Gloe, Karsten'
'Kataeva, Olga'
'Lindoy, Leonard F.'
'McMurtrie, John C.'
'Steel, Peter J.'
'Sumby, Christopher J.'
'Wenzel, Marco'

_publ_section_title
;
 Silver(I) complexation of linked 2,2'-dipyridylamine derivatives.
 Synthetic, solvent extraction, membrane transport and X-ray structural
 studies.
;
_journal_issue 40
_journal_name_full 'Dalton transactions (Cambridge, England : 2003)'
_journal_page_first 4783
_journal_page_last 4794
_journal_paper_doi 10.1039/b609738c
_journal_year 2006
_chemical_formula_sum 'C29 H28 Ag F6 N6 O P'
_chemical_formula_weight 729.41
_chemical_name_systematic
;
?
;
_space_group_IT_number 15
_symmetry_cell_setting monoclinic
_symmetry_space_group_name_Hall '-C 2yc'
_symmetry_space_group_name_H-M 'C 1 2/c 1'
_atom_sites_solution_hydrogens geom
_atom_sites_solution_primary direct
_atom_sites_solution_secondary difmap
_audit_creation_method SHELXL-97
_cell_angle_alpha 90.00
_cell_angle_beta 94.626(4)
_cell_angle_gamma 90.00
_cell_formula_units_Z 4
_cell_length_a 8.623(3)
_cell_length_b 25.164(9)
_cell_length_c 14.262(5)
_cell_measurement_reflns_used 5109
_cell_measurement_temperature 168(2)
_cell_measurement_theta_max 25.99
_cell_measurement_theta_min 2.50
_cell_volume 3084.6(19)
_computing_cell_refinement 'Bruker SMART'
_computing_data_collection 'Bruker SMART'
_computing_data_reduction 'Bruker SAINT'
_computing_molecular_graphics 'Bruker SHELXTL'
_computing_publication_material 'Bruker SHELXTL'
_computing_structure_refinement 'SHELXL-97 (Sheldrick, 1997)'
_computing_structure_solution 'SHELXS-97 (Sheldrick, 1990)'
_diffrn_ambient_temperature 168(2)
_diffrn_measured_fraction_theta_full 0.987
_diffrn_measured_fraction_theta_max 0.987
_diffrn_measurement_device_type 'CCD area detector'
_diffrn_measurement_method 'phi and omega scans'
_diffrn_radiation_monochromator graphite
_diffrn_radiation_source 'fine-focus sealed tube'
_diffrn_radiation_type MoK\a
_diffrn_radiation_wavelength 0.71073
_diffrn_reflns_av_R_equivalents 0.0289
_diffrn_reflns_av_sigmaI/netI 0.0189
_diffrn_reflns_limit_h_max 10
_diffrn_reflns_limit_h_min -10
_diffrn_reflns_limit_k_max 31
_diffrn_reflns_limit_k_min -30
_diffrn_reflns_limit_l_max 17
_diffrn_reflns_limit_l_min -10
_diffrn_reflns_number 17476
_diffrn_reflns_theta_full 26.38
_diffrn_reflns_theta_max 26.38
_diffrn_reflns_theta_min 2.16
_exptl_absorpt_coefficient_mu 0.775
_exptl_absorpt_correction_T_max 1.000000
_exptl_absorpt_correction_T_min 0.830675
_exptl_absorpt_correction_type multi-scan
_exptl_absorpt_process_details 'Blessing, Acta Cryst. (1995) A51 33-38'
_exptl_crystal_colour colourless
_exptl_crystal_density_diffrn 1.571
_exptl_crystal_density_method 'not measured'
_exptl_crystal_description rod
_exptl_crystal_F_000 1472
_exptl_crystal_size_max 0.70
_exptl_crystal_size_mid 0.29
_exptl_crystal_size_min 0.28
_refine_diff_density_max 0.720
_refine_diff_density_min -1.188
_refine_diff_density_rms 0.089
_refine_ls_extinction_method none
_refine_ls_goodness_of_fit_ref 1.251
_refine_ls_hydrogen_treatment constr
_refine_ls_matrix_type full
_refine_ls_number_parameters 212
_refine_ls_number_reflns 3121
_refine_ls_number_restraints 0
_refine_ls_restrained_S_all 1.251
_refine_ls_R_factor_all 0.0637
_refine_ls_R_factor_gt 0.0570
_refine_ls_shift/su_max 0.000
_refine_ls_shift/su_mean 0.000
_refine_ls_structure_factor_coef Fsqd
_refine_ls_weighting_details 'calc w=1/[\s^2^(Fo^2^)+(0.0449P)^2^+17.7216P] where P=(Fo^2^+2Fc^2^)/3'
_refine_ls_weighting_scheme calc
_refine_ls_wR_factor_gt 0.1391
_refine_ls_wR_factor_ref 0.1418
_reflns_number_gt 2833
_reflns_number_total 3121
_reflns_threshold_expression >2sigma(I)
_cod_data_source_file b609738c.txt
_cod_data_source_block c:\docume~1\chriss\mydocu~1\papers\cs10\3csbu\work\3csbu
_cod_depositor_comments
;
The following automatic conversions were performed:
'_symmetry_cell_setting' value 'Monoclinic' changed to 'monoclinic'
according to '/home/saulius/struct/CIF-dictionaries/cif_core.dic'
dictionary named 'cif_core.dic' version 2.4.1 from 2010-06-29.

Automatic conversion script
Id: cif_fix_enum 1527 2010-12-29 10:47:43Z saulius 
;
_cod_original_cell_volume 3084.7(18)
_cod_original_sg_symbol_H-M C2/c
_cod_database_code 7007735

loop_
_symmetry_equiv_pos_as_xyz
'x, y, z'
'-x, y, -z+1/2'
'x+1/2, y+1/2, z'
'-x+1/2, y+1/2, -z+1/2'
'-x, -y, -z'
'x, -y, z-1/2'
'-x+1/2, -y+1/2, -z'
'x+1/2, -y+1/2, z-1/2'

loop_
_atom_site_label
_atom_site_type_symbol
_atom_site_fract_x
_atom_site_fract_y
_atom_site_fract_z
_atom_site_U_iso_or_equiv
_atom_site_adp_type
_atom_site_occupancy
_atom_site_symmetry_multiplicity
_atom_site_calc_flag
_atom_site_refinement_flags
_atom_site_disorder_assembly
_atom_site_disorder_group
Ag1 Ag 0.0000 0.15052(2) 0.7500 0.04154(19) Uani 1 2 d S . .
C1 C 0.3620(5) -0.04418(18) 0.7617(3) 0.0303(9) Uani 1 1 d . . .
C2 C 0.5000 -0.0168(2) 0.7500 0.0251(11) Uani 1 2 d S . .
H2A H 0.5000 0.0209 0.7500 0.030 Uiso 1 2 calc SR . .
C5 C 0.5000 -0.1267(3) 0.7500 0.0461(17) Uani 1 2 d S . .
H5A H 0.5000 -0.1644 0.7500 0.055 Uiso 1 2 calc SR . .
C6 C 0.3635(6) -0.09983(19) 0.7621(3) 0.0401(11) Uani 1 1 d . . .
H6A H 0.2709 -0.1190 0.7707 0.048 Uiso 1 1 calc R . .
N11 N 0.2185(4) 0.04302(15) 0.7682(2) 0.0307(8) Uani 1 1 d . . .
C11 C 0.2091(5) -0.01508(18) 0.7728(3) 0.0341(10) Uani 1 1 d . . .
H11A H 0.1310 -0.0274 0.7229 0.041 Uiso 1 1 calc R . .
H11B H 0.1712 -0.0251 0.8341 0.041 Uiso 1 1 calc R . .
N21 N 0.1897(5) 0.12199(18) 0.8539(3) 0.0455(10) Uani 1 1 d . . .
C22 C 0.2465(5) 0.0717(2) 0.8515(3) 0.0372(10) Uani 1 1 d . . .
C23 C 0.3279(6) 0.0489(3) 0.9300(4) 0.0495(13) Uani 1 1 d . . .
H23A H 0.3679 0.0138 0.9271 0.059 Uiso 1 1 calc R . .
C24 C 0.3494(7) 0.0780(3) 1.0119(4) 0.068(2) Uani 1 1 d . . .
H24A H 0.4025 0.0629 1.0664 0.082 Uiso 1 1 calc R . .
C25 C 0.2933(9) 0.1294(4) 1.0141(5) 0.084(2) Uani 1 1 d . . .
H25A H 0.3081 0.1504 1.0695 0.100 Uiso 1 1 calc R . .
C26 C 0.2150(8) 0.1492(3) 0.9335(5) 0.0717(19) Uani 1 1 d . . .
H26A H 0.1767 0.1846 0.9349 0.086 Uiso 1 1 calc R . .
N31 N 0.1185(5) 0.04160(16) 0.6118(3) 0.0380(9) Uani 1 1 d . . .
C32 C 0.2063(5) 0.06730(18) 0.6785(3) 0.0320(9) Uani 1 1 d . . .
C33 C 0.2883(6) 0.1139(2) 0.6615(4) 0.0453(12) Uani 1 1 d . . .
H33A H 0.3535 0.1303 0.7100 0.054 Uiso 1 1 calc R . .
C34 C 0.2714(7) 0.1352(2) 0.5723(4) 0.0553(14) Uani 1 1 d . . .
H34A H 0.3248 0.1669 0.5583 0.066 Uiso 1 1 calc R . .
C35 C 0.1764(8) 0.1102(3) 0.5037(4) 0.0583(15) Uani 1 1 d . . .
H35A H 0.1608 0.1247 0.4422 0.070 Uiso 1 1 calc R . .
C36 C 0.1044(7) 0.0635(2) 0.5264(3) 0.0496(13) Uani 1 1 d . . .
H36A H 0.0411 0.0459 0.4784 0.059 Uiso 1 1 calc R . .
O40 O 0.0653(8) 0.2382(3) 0.6666(6) 0.0522(19) Uani 0.50 1 d P . .
H40 H -0.0317 0.2463 0.6889 0.078 Uiso 0.50 1 d PR . .
C41 C 0.0565(16) 0.2597(5) 0.5840(12) 0.083(5) Uani 0.50 1 d P . .
H41A H 0.0401 0.2319 0.5360 0.124 Uiso 0.50 1 calc PR . .
H41B H 0.1535 0.2786 0.5750 0.124 Uiso 0.50 1 calc PR . .
H41C H -0.0308 0.2847 0.5782 0.124 Uiso 0.50 1 calc PR . .
P1 P 0.5000 0.27521(10) 0.7500 0.0910(11) Uani 1 2 d S . .
F1 F 0.5000 0.3365(3) 0.7500 0.224(8) Uani 1 2 d S . .
F2 F 0.3375(8) 0.2778(3) 0.7949(8) 0.197(4) Uani 1 1 d . . .
F3 F 0.3985(10) 0.2784(4) 0.6568(6) 0.213(4) Uani 1 1 d . . .
F4 F 0.5000 0.2169(3) 0.7500 0.267(10) Uani 1 2 d S . .

loop_
_atom_site_aniso_label
_atom_site_aniso_U_11
_atom_site_aniso_U_22
_atom_site_aniso_U_33
_atom_site_aniso_U_23
_atom_site_aniso_U_13
_atom_site_aniso_U_12
Ag1 0.0358(3) 0.0360(3) 0.0518(3) 0.000 -0.0029(2) 0.000
C1 0.028(2) 0.037(2) 0.026(2) 0.0003(17) 0.0022(16) -0.0037(18)
C2 0.025(3) 0.025(3) 0.025(3) 0.000 0.001(2) 0.000
C5 0.063(5) 0.027(3) 0.048(4) 0.000 0.010(3) 0.000
C6 0.046(3) 0.035(2) 0.041(3) 0.000(2) 0.012(2) -0.013(2)
N11 0.0215(16) 0.043(2) 0.0274(18) 0.0001(15) 0.0025(13) 0.0039(15)
C11 0.023(2) 0.043(3) 0.037(2) 0.0056(19) 0.0047(17) -0.0044(18)
N21 0.037(2) 0.054(3) 0.044(2) -0.015(2) -0.0077(18) 0.0011(19)
C22 0.022(2) 0.057(3) 0.032(2) -0.003(2) 0.0000(17) 0.0025(19)
C23 0.033(2) 0.078(4) 0.037(3) 0.002(3) 0.001(2) 0.013(3)
C24 0.049(3) 0.121(6) 0.034(3) -0.011(3) -0.010(2) 0.017(4)
C25 0.073(4) 0.118(6) 0.055(4) -0.042(4) -0.022(3) 0.014(4)
C26 0.070(4) 0.079(4) 0.063(4) -0.035(4) -0.019(3) 0.013(4)
N31 0.041(2) 0.043(2) 0.030(2) -0.0048(16) 0.0027(16) 0.0041(17)
C32 0.024(2) 0.040(2) 0.032(2) -0.0023(18) 0.0066(16) 0.0053(17)
C33 0.036(2) 0.047(3) 0.053(3) 0.005(2) 0.004(2) -0.003(2)
C34 0.059(3) 0.048(3) 0.061(4) 0.014(3) 0.017(3) -0.001(3)
C35 0.078(4) 0.061(4) 0.037(3) 0.012(3) 0.012(3) 0.010(3)
C36 0.066(3) 0.054(3) 0.028(3) -0.005(2) 0.003(2) 0.007(3)
O40 0.044(4) 0.026(3) 0.088(6) 0.010(4) 0.015(4) -0.002(3)
C41 0.072(9) 0.040(6) 0.128(13) 0.024(8) -0.046(9) -0.014(6)
P1 0.0745(18) 0.0440(13) 0.143(3) 0.000 -0.0603(19) 0.000
F1 0.079(5) 0.067(5) 0.52(3) 0.000 0.001(9) 0.000
F2 0.098(5) 0.162(7) 0.333(13) 0.053(7) 0.038(6) -0.007(4)
F3 0.187(8) 0.281(12) 0.154(7) 0.041(7) -0.090(6) 0.003(8)
F4 0.193(11) 0.045(4) 0.53(3) 0.000 -0.141(14) 0.000

loop_
_atom_type_symbol
_atom_type_description
_atom_type_scat_dispersion_real
_atom_type_scat_dispersion_imag
_atom_type_scat_source
C C 0.0033 0.0016 'International Tables Vol C Tables 4.2.6.8 and 6.1.1.4'
H H 0.0000 0.0000 'International Tables Vol C Tables 4.2.6.8 and 6.1.1.4'
N N 0.0061 0.0033 'International Tables Vol C Tables 4.2.6.8 and 6.1.1.4'
O O 0.0106 0.0060 'International Tables Vol C Tables 4.2.6.8 and 6.1.1.4'
F F 0.0171 0.0103 'International Tables Vol C Tables 4.2.6.8 and 6.1.1.4'
P P 0.1023 0.0942 'International Tables Vol C Tables 4.2.6.8 and 6.1.1.4'
Ag Ag -0.8971 1.1015 'International Tables Vol C Tables 4.2.6.8 and 6.1.1.4'

loop_
_geom_angle_atom_site_label_1
_geom_angle_atom_site_label_2
_geom_angle_atom_site_label_3
_geom_angle
_geom_angle_site_symmetry_1
_geom_angle_site_symmetry_3
_geom_angle_publ_flag
N21 Ag1 N21 142.5(2) 2_556 . ?
N21 Ag1 O40 98.3(2) 2_556 . ?
N21 Ag1 O40 113.8(2) . . ?
N21 Ag1 O40 113.8(2) 2_556 2_556 ?
N21 Ag1 O40 98.3(2) . 2_556 ?
O40 Ag1 O40 63.2(4) . 2_556 ?
C2 C1 C6 119.0(4) . . ?
C2 C1 C11 121.8(4) . . ?
C6 C1 C11 119.2(4) . . ?
C1 C2 C1 120.9(5) 2_656 . ?
C6 C5 C6 121.3(6) . 2_656 ?
C5 C6 C1 119.8(5) . . ?
C22 N11 C32 122.8(4) . . ?
C22 N11 C11 119.0(4) . . ?
C32 N11 C11 118.1(4) . . ?
N11 C11 C1 115.0(3) . . ?
C26 N21 C22 117.8(5) . . ?
C26 N21 Ag1 117.5(4) . . ?
C22 N21 Ag1 121.9(3) . . ?
N21 C22 N11 117.7(4) . . ?
N21 C22 C23 121.4(5) . . ?
N11 C22 C23 120.8(5) . . ?
C24 C23 C22 119.1(6) . . ?
C23 C24 C25 119.6(6) . . ?
C26 C25 C24 117.9(6) . . ?
N21 C26 C25 124.2(7) . . ?
C36 N31 C32 117.1(4) . . ?
N31 C32 C33 123.2(4) . . ?
N31 C32 N11 115.6(4) . . ?
C33 C32 N11 121.1(4) . . ?
C34 C33 C32 118.0(5) . . ?
C33 C34 C35 119.3(5) . . ?
C34 C35 C36 118.4(5) . . ?
N31 C36 C35 123.8(5) . . ?
C41 O40 Ag1 140.8(8) . . ?
F4 P1 F3 93.0(4) . 2_656 ?
F4 P1 F3 93.0(4) . . ?
F3 P1 F3 174.1(9) 2_656 . ?
F4 P1 F1 180.000(2) . . ?
F3 P1 F1 87.0(4) 2_656 . ?
F3 P1 F1 87.0(4) . . ?
F4 P1 F2 92.4(3) . 2_656 ?
F3 P1 F2 83.5(5) 2_656 2_656 ?
F3 P1 F2 96.3(5) . 2_656 ?
F1 P1 F2 87.6(3) . 2_656 ?
F4 P1 F2 92.4(3) . . ?
F3 P1 F2 96.3(5) 2_656 . ?
F3 P1 F2 83.5(5) . . ?
F1 P1 F2 87.6(3) . . ?
F2 P1 F2 175.2(6) 2_656 . ?

loop_
_geom_bond_atom_site_label_1
_geom_bond_atom_site_label_2
_geom_bond_distance
_geom_bond_site_symmetry_2
_geom_bond_publ_flag
Ag1 N21 2.235(4) 2_556 ?
Ag1 N21 2.235(4) . ?
Ag1 O40 2.591(7) . ?
Ag1 O40 2.591(7) 2_556 ?
C1 C2 1.397(5) . ?
C1 C6 1.400(6) . ?
C1 C11 1.528(6) . ?
C2 C1 1.397(5) 2_656 ?
C5 C6 1.380(6) . ?
C5 C6 1.380(6) 2_656 ?
N11 C22 1.394(6) . ?
N11 C32 1.414(6) . ?
N11 C11 1.466(6) . ?
N21 C26 1.329(7) . ?
N21 C22 1.359(7) . ?
C22 C23 1.395(7) . ?
C23 C24 1.378(8) . ?
C24 C25 1.382(11) . ?
C25 C26 1.379(10) . ?
N31 C36 1.333(6) . ?
N31 C32 1.334(6) . ?
C32 C33 1.401(7) . ?
C33 C34 1.377(8) . ?
C34 C35 1.378(9) . ?
C35 C36 1.379(8) . ?
O40 C41 1.292(17) . ?
P1 F4 1.467(8) . ?
P1 F3 1.533(7) 2_656 ?
P1 F3 1.533(7) . ?
P1 F1 1.543(8) . ?
P1 F2 1.589(8) 2_656 ?
P1 F2 1.589(8) . ?
